data_7242106
loop_
_publ_author_name
'Zilla, Mahesh K.'
'Mahajan, Sheena'
'Khajuria, Rajni'
'Gupta, Vivek K.'
'Kapoor, Kamal K.'
'Ali, Asif'

_publ_section_title
;
 An efficient synthesis of 4-phenoxy-quinazoline, 2-phenoxy-quinoxaline,
 and 2-phenoxy-pyridine derivatives using aryne chemistry
;
_journal_issue 6
_journal_name_full 'RSC Advances'
_journal_page_first 3477
_journal_page_last 3483
_journal_paper_doi 10.1039/D0RA09994E
_journal_volume 11
_journal_year 2021
_chemical_formula_moiety 'C23 H16 N2 O3'
_chemical_formula_sum 'C23 H16 N2 O3'
_chemical_formula_weight 368.38
_space_group_IT_number 15
_space_group_name_Hall '-C 2yc'
_space_group_name_H-M_alt 'C 1 2/c 1'
_symmetry_cell_setting monoclinic
_symmetry_space_group_name_Hall '-C 2yc'
_symmetry_space_group_name_H-M 'C 1 2/c 1'
_atom_sites_solution_hydrogens geom
_atom_sites_solution_primary direct
_atom_sites_solution_secondary difmap
_audit_block_doi 10.5517/ccdc.csd.cc1kqk3y
_audit_creation_method SHELXL-97
_audit_update_record
;
2020-04-21 deposited with the CCDC.	2021-01-04 downloaded from the CCDC.
;
_cell_angle_alpha 90.00
_cell_angle_beta 107.250(11)
_cell_angle_gamma 90.00
_cell_formula_units_Z 8
_cell_length_a 22.076(2)
_cell_length_b 10.1079(8)
_cell_length_c 16.921(2)
_cell_measurement_reflns_used 1788
_cell_measurement_temperature 293(2)
_cell_measurement_theta_max 27.5720
_cell_measurement_theta_min 3.9380
_cell_volume 3606.0(6)
_computing_cell_refinement 'CrysAlisPro (Oxford Diffraction,2010)'
_computing_data_collection 'CrysAlisPro (Oxford Diffraction,2010)'
_computing_data_reduction 'CrysAlisPro (Oxford Diffraction,2010)'
_computing_molecular_graphics 'ORTEP3 (Farrugia, 2012)'
_computing_publication_material 'PLATON (Spek,2009)'
_computing_structure_refinement 'SHELXL-97 (Sheldrick, 2008)'
_computing_structure_solution 'SHELXS-97 (Sheldrick, 2008)'
_diffrn_ambient_temperature 293(2)
_diffrn_detector_area_resol_mean 16.1049
_diffrn_measured_fraction_theta_full 0.998
_diffrn_measured_fraction_theta_max 0.998
_diffrn_measurement_device_type 'Xcalibur, Sapphire3'
_diffrn_measurement_method '\w scans'
_diffrn_radiation_monochromator graphite
_diffrn_radiation_source 'fine-focus sealed tube'
_diffrn_radiation_type MoK\a
_diffrn_radiation_wavelength 0.71073
_diffrn_reflns_av_R_equivalents 0.0280
_diffrn_reflns_av_sigmaI/netI 0.0481
_diffrn_reflns_limit_h_max 17
_diffrn_reflns_limit_h_min -27
_diffrn_reflns_limit_k_max 8
_diffrn_reflns_limit_k_min -12
_diffrn_reflns_limit_l_max 20
_diffrn_reflns_limit_l_min -20
_diffrn_reflns_number 7234
_diffrn_reflns_theta_full 26.00
_diffrn_reflns_theta_max 26.00
_diffrn_reflns_theta_min 3.53
_diffrn_standards_decay_% 0
_diffrn_standards_interval_count 0
_diffrn_standards_interval_time 0
_diffrn_standards_number 0
_exptl_absorpt_coefficient_mu 0.091
_exptl_absorpt_correction_T_max 1.00000
_exptl_absorpt_correction_T_min 0.89320
_exptl_absorpt_correction_type multi-scan
_exptl_absorpt_process_details
;
CrysAlisPro, Agilent Technologies,
Version 1.171.36.28 (release 01-02-2013 CrysAlis171 .NET)
(compiled Feb  1 2013,16:14:44)
Empirical absorption correction using spherical harmonics,
 implemented in SCALE3 ABSPACK scaling algorithm.
;
_exptl_crystal_colour WHITE
_exptl_crystal_density_diffrn 1.357
_exptl_crystal_density_method 'not measured'
_exptl_crystal_description BLOCK
_exptl_crystal_F_000 1536
_exptl_crystal_size_max 0.30
_exptl_crystal_size_mid 0.20
_exptl_crystal_size_min 0.20
_refine_diff_density_max 0.158
_refine_diff_density_min -0.126
_refine_diff_density_rms 0.032
_refine_ls_extinction_coef 0.0015(2)
_refine_ls_extinction_expression Fc^*^=kFc[1+0.001xFc^2^\l^3^/sin(2\q)]^-1/4^
_refine_ls_extinction_method SHELXL
_refine_ls_goodness_of_fit_ref 0.993
_refine_ls_hydrogen_treatment constr
_refine_ls_matrix_type full
_refine_ls_number_parameters 254
_refine_ls_number_reflns 3530
_refine_ls_number_restraints 0
_refine_ls_restrained_S_all 0.993
_refine_ls_R_factor_all 0.0848
_refine_ls_R_factor_gt 0.0445
_refine_ls_shift/su_max 0.000
_refine_ls_shift/su_mean 0.000
_refine_ls_structure_factor_coef Fsqd
_refine_ls_weighting_details 'calc w=1/[\s^2^(Fo^2^)+(0.0433P)^2^+0.0000P] where P=(Fo^2^+2Fc^2^)/3'
_refine_ls_weighting_scheme calc
_refine_ls_wR_factor_gt 0.0911
_refine_ls_wR_factor_ref 0.1090
_reflns_number_gt 2176
_reflns_number_total 3530
_reflns_threshold_expression >2sigma(I)
_cod_data_source_file d0ra09994e2.cif
_cod_data_source_block asif-pyno2
_cod_depositor_comments
;
The following automatic conversions were performed:

data item '_refine_ls_hydrogen_treatment' value 'CONSTR' was changed
to 'constr' in accordance with the
/home/data/users/saulius/crontab/automatic-downloads/rss-feeds/RSC/lib/dictionaries/cif_core.dic
dictionary named 'cif_core.dic' version 2.4.2 last updated on
2011-04-26.

data item '_symmetry_cell_setting' value 'MONOCLINIC' was changed to
'monoclinic' in accordance with the
/home/data/users/saulius/crontab/automatic-downloads/rss-feeds/RSC/lib/dictionaries/cif_core.dic
dictionary named 'cif_core.dic' version 2.4.2 last updated on
2011-04-26.

Automatic conversion script
Id: cif_fix_values 7556 2019-12-06 15:28:31Z antanas 
;
_cod_original_cell_volume 3605.9(6)
_cod_original_sg_symbol_H-M C2/c
_cod_database_code 7242106

loop_
_symmetry_equiv_pos_as_xyz
'x, y, z'
'-x, y, -z+1/2'
'x+1/2, y+1/2, z'
'-x+1/2, y+1/2, -z+1/2'
'-x, -y, -z'
'x, -y, z-1/2'
'-x+1/2, -y+1/2, -z'
'x+1/2, -y+1/2, z-1/2'

loop_
_atom_site_label
_atom_site_type_symbol
_atom_site_fract_x
_atom_site_fract_y
_atom_site_fract_z
_atom_site_U_iso_or_equiv
_atom_site_adp_type
_atom_site_occupancy
_atom_site_symmetry_multiplicity
_atom_site_calc_flag
_atom_site_refinement_flags
_atom_site_disorder_assembly
_atom_site_disorder_group
N1 N 0.07292(7) 0.64452(13) 0.06170(9) 0.0454(4) Uani 1 1 d . . .
O3 O 0.04066(7) 0.86042(11) 0.02876(10) 0.0693(5) Uani 1 1 d . . .
C2 C 0.06361(8) 0.52734(15) 0.09449(10) 0.0380(4) Uani 1 1 d . . .
C3 C 0.01392(8) 0.51012(15) 0.12704(10) 0.0403(4) Uani 1 1 d . . .
H3 H 0.0087 0.4289 0.1500 0.048 Uiso 1 1 calc R . .
C5 C -0.01783(9) 0.73149(15) 0.09388(11) 0.0451(5) Uani 1 1 d . . .
H5 H -0.0440 0.8038 0.0931 0.054 Uiso 1 1 calc R . .
C4 C -0.02856(8) 0.61184(15) 0.12624(10) 0.0384(4) Uani 1 1 d . . .
C7 C 0.10875(8) 0.42061(16) 0.09241(10) 0.0408(4) Uani 1 1 d . . .
C23 C -0.15817(9) 0.65933(17) 0.22529(11) 0.0451(5) Uani 1 1 d . . .
N2 N -0.18189(9) 0.76312(18) 0.26840(10) 0.0608(5) Uani 1 1 d . . .
C6 C 0.03322(9) 0.74051(16) 0.06253(12) 0.0461(5) Uani 1 1 d . . .
C19 C -0.08403(8) 0.58897(16) 0.15658(10) 0.0395(4) Uani 1 1 d . . .
O1 O -0.22553(8) 0.73630(15) 0.29636(10) 0.0831(5) Uani 1 1 d . . .
C24 C -0.10740(8) 0.68728(16) 0.19652(10) 0.0431(5) Uani 1 1 d . . .
H24 H -0.0891 0.7710 0.2038 0.052 Uiso 1 1 calc R . .
C20 C -0.11386(9) 0.46633(17) 0.14607(11) 0.0485(5) Uani 1 1 d . . .
H20 H -0.0991 0.3995 0.1187 0.058 Uiso 1 1 calc R . .
O2 O -0.15677(8) 0.87159(14) 0.27580(10) 0.0848(6) Uani 1 1 d . . .
C8 C 0.16097(9) 0.44497(18) 0.06576(12) 0.0544(5) Uani 1 1 d . . .
H8 H 0.1689 0.5306 0.0514 0.065 Uiso 1 1 calc R . .
C13 C 0.07964(11) 0.87191(16) -0.02239(14) 0.0528(5) Uani 1 1 d . . .
C22 C -0.18739(9) 0.53784(18) 0.21563(12) 0.0530(5) Uani 1 1 d . . .
H22 H -0.2215 0.5216 0.2359 0.064 Uiso 1 1 calc R . .
C9 C 0.20152(10) 0.3444(2) 0.06016(14) 0.0686(6) Uani 1 1 d . . .
H9 H 0.2366 0.3627 0.0424 0.082 Uiso 1 1 calc R . .
C12 C 0.09998(10) 0.29257(17) 0.11487(13) 0.0604(6) Uani 1 1 d . . .
H12 H 0.0659 0.2739 0.1347 0.073 Uiso 1 1 calc R . .
C21 C -0.16465(9) 0.44149(18) 0.17512(12) 0.0552(5) Uani 1 1 d . . .
H21 H -0.1837 0.3585 0.1672 0.066 Uiso 1 1 calc R . .
C10 C 0.19051(10) 0.2175(2) 0.08059(13) 0.0641(6) Uani 1 1 d . . .
H10 H 0.2173 0.1493 0.0752 0.077 Uiso 1 1 calc R . .
C11 C 0.14004(11) 0.19203(19) 0.10882(14) 0.0683(6) Uani 1 1 d . . .
H11 H 0.1327 0.1064 0.1240 0.082 Uiso 1 1 calc R . .
C18 C 0.14423(11) 0.85987(17) 0.00777(14) 0.0628(6) Uani 1 1 d . . .
H18 H 0.1633 0.8382 0.0630 0.075 Uiso 1 1 calc R . .
C14 C 0.05127(11) 0.90638(18) -0.10286(15) 0.0660(6) Uani 1 1 d . . .
H14 H 0.0075 0.9158 -0.1225 0.079 Uiso 1 1 calc R . .
C17 C 0.18064(11) 0.88015(19) -0.04455(17) 0.0722(7) Uani 1 1 d . . .
H17 H 0.2245 0.8717 -0.0247 0.087 Uiso 1 1 calc R . .
C16 C 0.15250(14) 0.91282(19) -0.12572(17) 0.0752(7) Uani 1 1 d . . .
H16 H 0.1772 0.9253 -0.1611 0.090 Uiso 1 1 calc R . .
C15 C 0.08811(13) 0.9270(2) -0.15469(15) 0.0757(7) Uani 1 1 d . . .
H15 H 0.0691 0.9507 -0.2096 0.091 Uiso 1 1 calc R . .

loop_
_atom_site_aniso_label
_atom_site_aniso_U_11
_atom_site_aniso_U_22
_atom_site_aniso_U_33
_atom_site_aniso_U_23
_atom_site_aniso_U_13
_atom_site_aniso_U_12
N1 0.0469(10) 0.0345(8) 0.0609(10) 0.0014(7) 0.0253(8) -0.0022(7)
O3 0.0846(11) 0.0381(7) 0.1099(12) 0.0210(7) 0.0668(10) 0.0107(7)
C2 0.0382(10) 0.0319(9) 0.0445(10) -0.0036(8) 0.0130(9) -0.0036(7)
C3 0.0440(11) 0.0336(9) 0.0461(10) 0.0013(8) 0.0177(9) -0.0028(8)
C5 0.0479(12) 0.0361(9) 0.0568(12) 0.0024(9) 0.0237(10) 0.0052(8)
C4 0.0379(11) 0.0391(10) 0.0390(10) -0.0036(8) 0.0128(8) -0.0018(8)
C7 0.0384(11) 0.0381(9) 0.0460(10) -0.0043(8) 0.0129(9) -0.0016(8)
C23 0.0446(12) 0.0508(11) 0.0435(11) 0.0036(9) 0.0183(9) 0.0148(9)
N2 0.0685(13) 0.0638(12) 0.0571(11) 0.0062(9) 0.0294(10) 0.0186(10)
C6 0.0534(13) 0.0319(9) 0.0600(12) 0.0040(8) 0.0276(10) -0.0004(8)
C19 0.0400(11) 0.0389(9) 0.0418(10) 0.0029(8) 0.0156(9) 0.0016(8)
O1 0.0686(12) 0.1059(12) 0.0913(12) -0.0145(10) 0.0494(10) 0.0139(9)
C24 0.0466(12) 0.0399(9) 0.0435(10) 0.0031(8) 0.0146(9) 0.0030(8)
C20 0.0504(12) 0.0422(10) 0.0585(12) -0.0043(9) 0.0248(10) -0.0009(9)
O2 0.1282(16) 0.0516(9) 0.0971(13) -0.0035(9) 0.0679(12) 0.0111(9)
C8 0.0529(13) 0.0473(11) 0.0701(14) 0.0012(10) 0.0293(11) 0.0021(9)
C13 0.0643(15) 0.0298(9) 0.0776(15) 0.0070(10) 0.0416(13) -0.0013(9)
C22 0.0469(12) 0.0586(12) 0.0616(13) 0.0091(10) 0.0284(11) 0.0036(10)
C9 0.0585(15) 0.0710(14) 0.0888(17) 0.0014(12) 0.0410(14) 0.0130(11)
C12 0.0614(15) 0.0417(11) 0.0875(16) 0.0046(11) 0.0365(13) 0.0047(10)
C21 0.0503(13) 0.0486(11) 0.0741(14) 0.0006(10) 0.0299(11) -0.0062(9)
C10 0.0633(16) 0.0574(13) 0.0723(15) -0.0002(11) 0.0212(12) 0.0229(11)
C11 0.0742(17) 0.0451(11) 0.0913(17) 0.0069(11) 0.0335(14) 0.0124(11)
C18 0.0683(16) 0.0545(12) 0.0726(15) 0.0109(11) 0.0315(13) -0.0050(11)
C14 0.0663(16) 0.0491(12) 0.0855(17) 0.0145(12) 0.0269(14) -0.0025(10)
C17 0.0615(16) 0.0630(13) 0.106(2) 0.0180(14) 0.0460(15) -0.0012(11)
C16 0.100(2) 0.0539(13) 0.095(2) 0.0114(13) 0.0647(18) -0.0002(13)
C15 0.101(2) 0.0631(14) 0.0706(16) 0.0107(12) 0.0363(16) -0.0061(14)

loop_
_atom_type_symbol
_atom_type_description
_atom_type_scat_dispersion_real
_atom_type_scat_dispersion_imag
_atom_type_scat_source
C C 0.0033 0.0016 'International Tables Vol C Tables 4.2.6.8 and 6.1.1.4'
H H 0.0000 0.0000 'International Tables Vol C Tables 4.2.6.8 and 6.1.1.4'
N N 0.0061 0.0033 'International Tables Vol C Tables 4.2.6.8 and 6.1.1.4'
O O 0.0106 0.0060 'International Tables Vol C Tables 4.2.6.8 and 6.1.1.4'

loop_
_geom_angle_atom_site_label_1
_geom_angle_atom_site_label_2
_geom_angle_atom_site_label_3
_geom_angle
_geom_angle_site_symmetry_1
_geom_angle_site_symmetry_3
_geom_angle_publ_flag
C6 N1 C2 117.50(14) . . ?
C6 O3 C13 120.31(13) . . ?
N1 C2 C3 120.80(15) . . ?
N1 C2 C7 116.46(14) . . ?
C3 C2 C7 122.73(14) . . ?
C2 C3 C4 121.21(15) . . ?
C2 C3 H3 119.4 . . ?
C4 C3 H3 119.4 . . ?
C4 C5 C6 117.78(15) . . ?
C4 C5 H5 121.1 . . ?
C6 C5 H5 121.1 . . ?
C5 C4 C3 117.32(15) . . ?
C5 C4 C19 122.20(15) . . ?
C3 C4 C19 120.45(14) . . ?
C12 C7 C8 117.21(16) . . ?
C12 C7 C2 121.91(15) . . ?
C8 C7 C2 120.87(15) . . ?
C22 C23 C24 122.94(16) . . ?
C22 C23 N2 118.44(16) . . ?
C24 C23 N2 118.62(17) . . ?
O2 N2 O1 123.12(17) . . ?
O2 N2 C23 118.57(17) . . ?
O1 N2 C23 118.30(18) . . ?
N1 C6 O3 119.16(15) . . ?
N1 C6 C5 125.36(15) . . ?
O3 C6 C5 115.47(15) . . ?
C24 C19 C20 118.14(15) . . ?
C24 C19 C4 121.58(15) . . ?
C20 C19 C4 120.28(14) . . ?
C23 C24 C19 119.04(16) . . ?
C23 C24 H24 120.5 . . ?
C19 C24 H24 120.5 . . ?
C21 C20 C19 121.53(16) . . ?
C21 C20 H20 119.2 . . ?
C19 C20 H20 119.2 . . ?
C9 C8 C7 120.95(18) . . ?
C9 C8 H8 119.5 . . ?
C7 C8 H8 119.5 . . ?
C14 C13 C18 120.88(19) . . ?
C14 C13 O3 117.1(2) . . ?
C18 C13 O3 121.8(2) . . ?
C21 C22 C23 117.80(16) . . ?
C21 C22 H22 121.1 . . ?
C23 C22 H22 121.1 . . ?
C10 C9 C8 120.46(19) . . ?
C10 C9 H9 119.8 . . ?
C8 C9 H9 119.8 . . ?
C11 C12 C7 121.93(18) . . ?
C11 C12 H12 119.0 . . ?
C7 C12 H12 119.0 . . ?
C22 C21 C20 120.55(17) . . ?
C22 C21 H21 119.7 . . ?
C20 C21 H21 119.7 . . ?
C11 C10 C9 119.45(18) . . ?
C11 C10 H10 120.3 . . ?
C9 C10 H10 120.3 . . ?
C10 C11 C12 119.95(19) . . ?
C10 C11 H11 120.0 . . ?
C12 C11 H11 120.0 . . ?
C13 C18 C17 119.3(2) . . ?
C13 C18 H18 120.4 . . ?
C17 C18 H18 120.4 . . ?
C13 C14 C15 119.4(2) . . ?
C13 C14 H14 120.3 . . ?
C15 C14 H14 120.3 . . ?
C16 C17 C18 120.2(2) . . ?
C16 C17 H17 119.9 . . ?
C18 C17 H17 119.9 . . ?
C15 C16 C17 120.0(2) . . ?
C15 C16 H16 120.0 . . ?
C17 C16 H16 120.0 . . ?
C16 C15 C14 120.2(2) . . ?
C16 C15 H15 119.9 . . ?
C14 C15 H15 119.9 . . ?

loop_
_geom_bond_atom_site_label_1
_geom_bond_atom_site_label_2
_geom_bond_distance
_geom_bond_site_symmetry_2
_geom_bond_publ_flag
N1 C6 1.310(2) . ?
N1 C2 1.3493(19) . ?
O3 C6 1.3704(19) . ?
O3 C13 1.395(2) . ?
C2 C3 1.377(2) . ?
C2 C7 1.476(2) . ?
C3 C4 1.389(2) . ?
C3 H3 0.9300 . ?
C5 C4 1.377(2) . ?
C5 C6 1.384(2) . ?
C5 H5 0.9300 . ?
C4 C19 1.480(2) . ?
C7 C12 1.379(2) . ?
C7 C8 1.379(2) . ?
C23 C22 1.374(2) . ?
C23 C24 1.377(2) . ?
C23 N2 1.460(2) . ?
N2 O2 1.218(2) . ?
N2 O1 1.2232(19) . ?
C19 C24 1.385(2) . ?
C19 C20 1.390(2) . ?
C24 H24 0.9300 . ?
C20 C21 1.374(2) . ?
C20 H20 0.9300 . ?
C8 C9 1.377(2) . ?
C8 H8 0.9300 . ?
C13 C14 1.364(3) . ?
C13 C18 1.370(3) . ?
C22 C21 1.369(2) . ?
C22 H22 0.9300 . ?
C9 C10 1.368(3) . ?
C9 H9 0.9300 . ?
C12 C11 1.371(3) . ?
C12 H12 0.9300 . ?
C21 H21 0.9300 . ?
C10 C11 1.361(3) . ?
C10 H10 0.9300 . ?
C11 H11 0.9300 . ?
C18 C17 1.376(3) . ?
C18 H18 0.9300 . ?
C14 C15 1.377(3) . ?
C14 H14 0.9300 . ?
C17 C16 1.369(3) . ?
C17 H17 0.9300 . ?
C16 C15 1.367(3) . ?
C16 H16 0.9300 . ?
C15 H15 0.9300 . ?

loop_
_geom_torsion_atom_site_label_1
_geom_torsion_atom_site_label_2
_geom_torsion_atom_site_label_3
_geom_torsion_atom_site_label_4
_geom_torsion
_geom_torsion_site_symmetry_1
_geom_torsion_site_symmetry_2
_geom_torsion_site_symmetry_3
_geom_torsion_site_symmetry_4
_geom_torsion_publ_flag
C6 N1 C2 C3 0.3(3) . . . . ?
C6 N1 C2 C7 179.68(16) . . . . ?
N1 C2 C3 C4 0.8(3) . . . . ?
C7 C2 C3 C4 -178.48(16) . . . . ?
C6 C5 C4 C3 1.8(3) . . . . ?
C6 C5 C4 C19 -176.12(16) . . . . ?
C2 C3 C4 C5 -1.9(3) . . . . ?
C2 C3 C4 C19 176.04(16) . . . . ?
N1 C2 C7 C12 -172.18(18) . . . . ?
C3 C2 C7 C12 7.2(3) . . . . ?
N1 C2 C7 C8 6.2(3) . . . . ?
C3 C2 C7 C8 -174.43(17) . . . . ?
C22 C23 N2 O2 -178.76(18) . . . . ?
C24 C23 N2 O2 1.6(3) . . . . ?
C22 C23 N2 O1 2.2(3) . . . . ?
C24 C23 N2 O1 -177.46(17) . . . . ?
C2 N1 C6 O3 -179.11(17) . . . . ?
C2 N1 C6 C5 -0.4(3) . . . . ?
C13 O3 C6 N1 14.9(3) . . . . ?
C13 O3 C6 C5 -163.97(18) . . . . ?
C4 C5 C6 N1 -0.7(3) . . . . ?
C4 C5 C6 O3 178.06(17) . . . . ?
C5 C4 C19 C24 -36.1(3) . . . . ?
C3 C4 C19 C24 146.06(17) . . . . ?
C5 C4 C19 C20 144.46(18) . . . . ?
C3 C4 C19 C20 -33.4(2) . . . . ?
C22 C23 C24 C19 -0.6(3) . . . . ?
N2 C23 C24 C19 179.13(16) . . . . ?
C20 C19 C24 C23 1.1(3) . . . . ?
C4 C19 C24 C23 -178.37(16) . . . . ?
C24 C19 C20 C21 -0.8(3) . . . . ?
C4 C19 C20 C21 178.65(17) . . . . ?
C12 C7 C8 C9 1.5(3) . . . . ?
C2 C7 C8 C9 -176.98(19) . . . . ?
C6 O3 C13 C14 115.9(2) . . . . ?
C6 O3 C13 C18 -69.3(2) . . . . ?
C24 C23 C22 C21 -0.3(3) . . . . ?
N2 C23 C22 C21 -179.99(17) . . . . ?
C7 C8 C9 C10 0.4(3) . . . . ?
C8 C7 C12 C11 -2.0(3) . . . . ?
C2 C7 C12 C11 176.49(19) . . . . ?
C23 C22 C21 C20 0.6(3) . . . . ?
C19 C20 C21 C22 -0.1(3) . . . . ?
C8 C9 C10 C11 -1.9(4) . . . . ?
C9 C10 C11 C12 1.4(4) . . . . ?
C7 C12 C11 C10 0.5(4) . . . . ?
C14 C13 C18 C17 -1.4(3) . . . . ?
O3 C13 C18 C17 -176.05(17) . . . . ?
C18 C13 C14 C15 1.1(3) . . . . ?
O3 C13 C14 C15 176.02(16) . . . . ?
C13 C18 C17 C16 0.4(3) . . . . ?
C18 C17 C16 C15 0.9(3) . . . . ?
C17 C16 C15 C14 -1.1(3) . . . . ?
C13 C14 C15 C16 0.1(3) . . . . ?
